data_4069530
loop_
_publ_author_name
'Dub, Pavel A.'
'Rodriguez-Zubiri, Mireia'
'Daran, Jean-Claude'
'Brunet, Jean-Jacques'
'Poli, Rinaldo'

_publ_section_title
;
 Platinum-Catalyzed Ethylene Hydroamination with Aniline: Synthesis,
 Characterization, and Studies of Intermediates
;
_journal_issue 16
_journal_name_full Organometallics
_journal_page_first 4764
_journal_paper_doi 10.1021/om9002494
_journal_volume 28
_journal_year 2009
_chemical_formula_moiety '2(C16 H36 P), Br4 Pt'
_chemical_formula_sum 'C32 H72 Br4 P2 Pt'
_chemical_formula_weight 1033.57
_chemical_name_systematic
;
 ?
;
_space_group_IT_number 15
_symmetry_cell_setting monoclinic
_symmetry_space_group_name_Hall '-C 2yc'
_symmetry_space_group_name_H-M 'C 1 2/c 1'
_atom_sites_solution_hydrogens geom
_atom_sites_solution_primary direct
_atom_sites_solution_secondary difmap
_audit_creation_method SHELXL-97
_cell_angle_alpha 90.00
_cell_angle_beta 120.783(4)
_cell_angle_gamma 90.00
_cell_formula_units_Z 8
_cell_length_a 31.824(2)
_cell_length_b 12.4983(6)
_cell_length_c 24.4141(12)
_cell_measurement_reflns_used 10818
_cell_measurement_temperature 180(2)
_cell_measurement_theta_max 32.19
_cell_measurement_theta_min 2.61
_cell_volume 8342.5(9)
_computing_cell_refinement 'CrysAlis RED (Oxford Diffraction, 2006)'
_computing_data_collection 'CrysAlis CCD (Oxford Diffraction, 2006)'
_computing_data_reduction 'CrysAlis RED'
_computing_molecular_graphics 'ORTEPIII (Burnett & Johnson, 1996); ORTEP-3 for Windows (Farrugia, 1997)'
_computing_publication_material 'WinGX publication routines (Farrugia, 1999)'
_computing_structure_refinement 'SHELXL-97 (Sheldrick, 1997)'
_computing_structure_solution 'SIR-97 (Altomare et al., 1999)'
_diffrn_ambient_temperature 180(2)
_diffrn_detector_area_resol_mean 8.2632
_diffrn_measured_fraction_theta_full 0.999
_diffrn_measured_fraction_theta_max 0.999
_diffrn_measurement_device_type 'Oxford-Diffraction XCALIBUR'
_diffrn_measurement_method '\w and \f'
_diffrn_radiation_monochromator graphite
_diffrn_radiation_source 'fine-focus sealed tube'
_diffrn_radiation_type MoK\a
_diffrn_radiation_wavelength 0.71073
_diffrn_reflns_av_R_equivalents 0.0543
_diffrn_reflns_av_sigmaI/netI 0.0635
_diffrn_reflns_limit_h_max 40
_diffrn_reflns_limit_h_min -40
_diffrn_reflns_limit_k_max 13
_diffrn_reflns_limit_k_min -16
_diffrn_reflns_limit_l_max 30
_diffrn_reflns_limit_l_min -31
_diffrn_reflns_number 33681
_diffrn_reflns_theta_full 27.10
_diffrn_reflns_theta_max 27.10
_diffrn_reflns_theta_min 2.77
_exptl_absorpt_coefficient_mu 7.291
_exptl_absorpt_correction_T_max 0.173
_exptl_absorpt_correction_T_min 0.131
_exptl_absorpt_correction_type multi-scan
_exptl_absorpt_process_details
;
Empirical absorption correction using spherical harmonics,
 implemented in SCALE3 ABSPACK scaling algorithm within
CrysAlis RED (Oxford Diffraction, 2007)
;
_exptl_crystal_colour orange-brown
_exptl_crystal_density_diffrn 1.646
_exptl_crystal_density_method 'not measured'
_exptl_crystal_description block
_exptl_crystal_F_000 4096
_exptl_crystal_size_max 0.283
_exptl_crystal_size_mid 0.259
_exptl_crystal_size_min 0.227
_refine_diff_density_max 2.113
_refine_diff_density_min -1.220
_refine_diff_density_rms 0.175
_refine_ls_extinction_method none
_refine_ls_goodness_of_fit_ref 1.083
_refine_ls_hydrogen_treatment constr
_refine_ls_matrix_type full
_refine_ls_number_parameters 360
_refine_ls_number_reflns 9186
_refine_ls_number_restraints 238
_refine_ls_restrained_S_all 1.098
_refine_ls_R_factor_all 0.1077
_refine_ls_R_factor_gt 0.0476
_refine_ls_shift/su_max 0.001
_refine_ls_shift/su_mean 0.000
_refine_ls_structure_factor_coef Fsqd
_refine_ls_weighting_details 'calc w=1/[\s^2^(Fo^2^)+(0.0508P)^2^+99.7750P] where P=(Fo^2^+2Fc^2^)/3'
_refine_ls_weighting_scheme calc
_refine_ls_wR_factor_gt 0.1078
_refine_ls_wR_factor_ref 0.1446
_reflns_number_gt 5440
_reflns_number_total 9186
_reflns_threshold_expression I>2\s(I)
_cod_data_source_file om9002494_si_002.cif
_cod_data_source_block 1
_cod_original_cell_volume 8342.5(8)
_cod_original_sg_symbol_H-M 'C 2/c'
_cod_database_code 4069530

loop_
_symmetry_equiv_pos_as_xyz
'x, y, z'
'-x, y, -z+1/2'
'x+1/2, y+1/2, z'
'-x+1/2, y+1/2, -z+1/2'
'-x, -y, -z'
'x, -y, z-1/2'
'-x+1/2, -y+1/2, -z'
'x+1/2, -y+1/2, z-1/2'

loop_
_atom_site_label
_atom_site_type_symbol
_atom_site_fract_x
_atom_site_fract_y
_atom_site_fract_z
_atom_site_U_iso_or_equiv
_atom_site_adp_type
_atom_site_occupancy
_atom_site_symmetry_multiplicity
_atom_site_calc_flag
_atom_site_refinement_flags
Pt1 Pt 0.866588(13) 0.07578(3) 0.323409(16) 0.03632(12) Uani 1 1 d U
Br1 Br 0.80992(4) 0.06621(9) 0.36157(5) 0.0549(3) Uani 1 1 d U
Br2 Br 0.92305(4) 0.08781(10) 0.28494(6) 0.0650(3) Uani 1 1 d U
Br3 Br 0.80380(4) 0.01305(8) 0.21914(5) 0.0489(3) Uani 1 1 d U
Br4 Br 0.92842(4) 0.14193(10) 0.42753(5) 0.0657(3) Uani 1 1 d U
P1 P 0.82506(9) 0.41150(18) 0.29841(11) 0.0388(5) Uani 1 1 d U
C111 C 0.8838(3) 0.3724(7) 0.3125(4) 0.042(2) Uani 1 1 d U
H11A H 0.8866 0.2935 0.3167 0.051 Uiso 1 1 calc R
H11B H 0.8862 0.3924 0.2750 0.051 Uiso 1 1 calc R
C112 C 0.9264(3) 0.4219(7) 0.3714(5) 0.045(2) Uani 1 1 d U
H11C H 0.9221 0.5005 0.3698 0.053 Uiso 1 1 calc R
H11D H 0.9267 0.3951 0.4098 0.053 Uiso 1 1 calc R
C113 C 0.9747(4) 0.3960(9) 0.3768(5) 0.057(3) Uani 1 1 d U
H11E H 0.9751 0.4263 0.3396 0.068 Uiso 1 1 calc R
H11F H 0.9781 0.3174 0.3759 0.068 Uiso 1 1 calc R
C114 C 1.0179(4) 0.4406(10) 0.4378(6) 0.076(4) Uani 1 1 d U
H11G H 1.0156 0.5188 0.4378 0.114 Uiso 1 1 calc R
H11H H 1.0485 0.4200 0.4402 0.114 Uiso 1 1 calc R
H11I H 1.0174 0.4116 0.4748 0.114 Uiso 1 1 calc R
C121 C 0.8202(4) 0.3844(8) 0.3670(5) 0.047(2) Uani 1 1 d U
H12A H 0.7852 0.3734 0.3525 0.056 Uiso 1 1 calc R
H12B H 0.8373 0.3162 0.3860 0.056 Uiso 1 1 calc R
C122 C 0.8398(4) 0.4671(9) 0.4183(5) 0.060(3) Uani 1 1 d U
H12C H 0.8222 0.5352 0.4003 0.072 Uiso 1 1 calc R
H12D H 0.8748 0.4793 0.4332 0.072 Uiso 1 1 calc R
C123 C 0.8348(5) 0.4353(12) 0.4757(6) 0.078(3) Uani 1 1 d U
H12E H 0.8424 0.4981 0.5039 0.093 Uiso 1 1 calc R
H12F H 0.8006 0.4140 0.4602 0.093 Uiso 1 1 calc R
C124 C 0.8679(7) 0.3460(13) 0.5127(7) 0.119(6) Uani 1 1 d U
H12G H 0.8555 0.2792 0.4886 0.178 Uiso 1 1 calc R
H12H H 0.8693 0.3392 0.5536 0.178 Uiso 1 1 calc R
H12I H 0.9008 0.3604 0.5203 0.178 Uiso 1 1 calc R
C131 C 0.8165(4) 0.5521(7) 0.2804(5) 0.044(2) Uani 1 1 d U
H13A H 0.7815 0.5692 0.2621 0.053 Uiso 1 1 calc R
H13B H 0.8351 0.5925 0.3208 0.053 Uiso 1 1 calc R
C132 C 0.8319(4) 0.5912(7) 0.2347(5) 0.052(3) Uani 1 1 d U
H13C H 0.8673 0.5766 0.2534 0.063 Uiso 1 1 calc R
H13D H 0.8140 0.5500 0.1946 0.063 Uiso 1 1 calc R
C133 C 0.8230(5) 0.7079(8) 0.2195(6) 0.063(3) Uani 1 1 d U
H13E H 0.8374 0.7486 0.2599 0.076 Uiso 1 1 calc R
H13F H 0.7873 0.7210 0.1959 0.076 Uiso 1 1 calc R
C134 C 0.8439(7) 0.7500(10) 0.1805(8) 0.106(5) Uani 1 1 d U
H13G H 0.8790 0.7342 0.2024 0.160 Uiso 1 1 calc R
H13H H 0.8389 0.8276 0.1753 0.160 Uiso 1 1 calc R
H13I H 0.8274 0.7157 0.1385 0.160 Uiso 1 1 calc R
C141 C 0.7788(3) 0.3320(7) 0.2363(4) 0.043(2) Uani 1 1 d U
H14A H 0.7789 0.2608 0.2542 0.051 Uiso 1 1 calc R
H14B H 0.7467 0.3654 0.2227 0.051 Uiso 1 1 calc R
C142 C 0.7826(4) 0.3154(8) 0.1776(5) 0.054(2) Uani 1 1 d U
H14C H 0.8118 0.2713 0.1889 0.065 Uiso 1 1 calc R
H14D H 0.7868 0.3855 0.1621 0.065 Uiso 1 1 calc R
C143 C 0.7373(4) 0.2601(9) 0.1250(5) 0.061(3) Uani 1 1 d U
H14E H 0.7307 0.1954 0.1428 0.073 Uiso 1 1 calc R
H14F H 0.7089 0.3088 0.1102 0.073 Uiso 1 1 calc R
C144 C 0.7417(6) 0.2287(12) 0.0697(6) 0.103(5) Uani 1 1 d U
H14G H 0.7470 0.2926 0.0508 0.154 Uiso 1 1 calc R
H14H H 0.7115 0.1931 0.0378 0.154 Uiso 1 1 calc R
H14I H 0.7693 0.1796 0.0838 0.154 Uiso 1 1 calc R
P2 P 1.08343(13) 0.0507(3) 0.41307(16) 0.0672(9) Uani 1 1 d DU
C211 C 1.0606(5) 0.1570(11) 0.3556(6) 0.092(4) Uani 1 1 d DU
H21A H 1.0558 0.1279 0.3151 0.110 Uiso 1 1 calc R
H21B H 1.0279 0.1771 0.3478 0.110 Uiso 1 1 calc R
C212 C 1.0893(5) 0.2545(10) 0.3699(6) 0.084(4) Uani 1 1 d DU
H21C H 1.1227 0.2346 0.3803 0.101 Uiso 1 1 calc R
H21D H 1.0921 0.2870 0.4086 0.101 Uiso 1 1 calc R
C213 C 1.0703(6) 0.3380(11) 0.3188(6) 0.092(4) Uani 1 1 d DU
H21E H 1.0707 0.3088 0.2814 0.110 Uiso 1 1 calc R
H21F H 1.0359 0.3538 0.3053 0.110 Uiso 1 1 calc R
C214 C 1.0984(8) 0.4386(13) 0.3385(9) 0.137(7) Uani 1 1 d DU
H21G H 1.0923 0.4762 0.3689 0.206 Uiso 1 1 calc R
H21H H 1.0883 0.4839 0.3010 0.206 Uiso 1 1 calc R
H21I H 1.1334 0.4225 0.3586 0.206 Uiso 1 1 calc R
C221 C 1.0546(6) 0.0747(13) 0.4574(6) 0.114(5) Uani 1 1 d DU
H22A H 1.0217 0.1058 0.4294 0.137 Uiso 1 1 calc R
H22B H 1.0507 0.0066 0.4750 0.137 Uiso 1 1 calc R
C222 C 1.0842(6) 0.1481(10) 0.5088(5) 0.106(5) Uani 1 1 d DU
H22C H 1.0878 0.2146 0.4895 0.127 Uiso 1 1 calc R
H22D H 1.1172 0.1163 0.5343 0.127 Uiso 1 1 calc R
C223 C 1.0679(7) 0.1789(13) 0.5535(8) 0.129(6) Uani 1 1 d DU
H22E H 1.0354 0.2131 0.5280 0.155 Uiso 1 1 calc R
H22F H 1.0629 0.1120 0.5711 0.155 Uiso 1 1 calc R
C224 C 1.0962(8) 0.2460(16) 0.6046(9) 0.170(10) Uani 1 1 d DU
H22G H 1.1274 0.2110 0.6337 0.255 Uiso 1 1 calc R
H22H H 1.0789 0.2617 0.6273 0.255 Uiso 1 1 calc R
H22I H 1.1024 0.3129 0.5890 0.255 Uiso 1 1 calc R
C231 C 1.1406(5) 0.0160(16) 0.4284(13) 0.202(10) Uani 1 1 d DU
H23A H 1.1394 0.0284 0.3876 0.242 Uiso 1 1 calc R
H23B H 1.1624 0.0722 0.4578 0.242 Uiso 1 1 calc R
C232 C 1.1657(6) -0.0737(16) 0.4507(13) 0.201(11) Uani 1 1 d DU
H23C H 1.1501 -0.1226 0.4136 0.242 Uiso 1 1 calc R
H23D H 1.1556 -0.1004 0.4804 0.242 Uiso 1 1 calc R
C233 C 1.2173(6) -0.1026(19) 0.4821(11) 0.165(8) Uani 1 1 d DU
H23E H 1.2205 -0.1779 0.4962 0.198 Uiso 1 1 calc R
H23F H 1.2273 -0.0995 0.4498 0.198 Uiso 1 1 calc R
C234 C 1.2507(7) -0.042(2) 0.5346(9) 0.173(10) Uani 1 1 d DU
H23G H 1.2708 0.0009 0.5231 0.260 Uiso 1 1 calc R
H23H H 1.2717 -0.0893 0.5701 0.260 Uiso 1 1 calc R
H23I H 1.2328 0.0062 0.5475 0.260 Uiso 1 1 calc R
C241 C 1.0413(6) -0.0446(15) 0.3511(10) 0.176(8) Uani 1 1 d DU
H24A H 1.0081 -0.0132 0.3303 0.211 Uiso 1 1 calc R
H24B H 1.0508 -0.0487 0.3184 0.211 Uiso 1 1 calc R
C242 C 1.0380(7) -0.1473(16) 0.3682(11) 0.186(9) Uani 1 1 d DU
H24C H 1.0453 -0.1450 0.4127 0.224 Uiso 1 1 calc R
H24D H 1.0646 -0.1889 0.3684 0.224 Uiso 1 1 calc R
C243 C 0.9935(8) -0.207(2) 0.3317(16) 0.246(13) Uani 1 1 d DU
H24E H 0.9727 -0.1934 0.3502 0.295 Uiso 1 1 calc R
H24F H 0.9761 -0.1778 0.2879 0.295 Uiso 1 1 calc R
C244 C 0.9963(10) -0.3193(18) 0.3267(13) 0.227(13) Uani 1 1 d DU
H24G H 1.0285 -0.3383 0.3334 0.341 Uiso 1 1 calc R
H24H H 0.9708 -0.3426 0.2841 0.341 Uiso 1 1 calc R
H24I H 0.9915 -0.3545 0.3589 0.341 Uiso 1 1 calc R

loop_
_atom_site_aniso_label
_atom_site_aniso_U_11
_atom_site_aniso_U_22
_atom_site_aniso_U_33
_atom_site_aniso_U_23
_atom_site_aniso_U_13
_atom_site_aniso_U_12
Pt1 0.0378(2) 0.03027(18) 0.0390(2) 0.00811(15) 0.01830(15) 0.00103(15)
Br1 0.0604(6) 0.0663(7) 0.0507(6) -0.0068(5) 0.0376(5) -0.0158(5)
Br2 0.0456(6) 0.0868(9) 0.0741(8) 0.0050(6) 0.0391(6) -0.0014(6)
Br3 0.0495(6) 0.0496(6) 0.0494(6) -0.0108(4) 0.0267(5) -0.0079(4)
Br4 0.0568(7) 0.0735(8) 0.0413(6) 0.0123(5) 0.0066(5) -0.0133(6)
P1 0.0434(13) 0.0326(12) 0.0448(13) 0.0097(10) 0.0258(11) 0.0070(10)
C111 0.046(4) 0.035(5) 0.050(5) 0.010(4) 0.028(4) 0.008(4)
C112 0.049(4) 0.035(5) 0.064(6) 0.006(4) 0.039(4) 0.011(4)
C113 0.045(5) 0.064(7) 0.073(7) -0.002(5) 0.040(5) 0.009(5)
C114 0.053(6) 0.084(9) 0.096(9) -0.017(7) 0.041(6) -0.012(6)
C121 0.051(6) 0.045(5) 0.051(5) 0.014(4) 0.031(5) 0.012(4)
C122 0.071(7) 0.070(7) 0.050(5) 0.007(4) 0.038(5) 0.022(6)
C123 0.081(9) 0.106(10) 0.058(7) 0.000(6) 0.044(7) -0.003(7)
C124 0.180(17) 0.092(11) 0.090(11) 0.029(8) 0.073(12) -0.002(10)
C131 0.053(6) 0.033(4) 0.056(6) 0.008(4) 0.035(5) 0.011(4)
C132 0.068(7) 0.039(5) 0.067(7) 0.021(5) 0.046(6) 0.013(5)
C133 0.081(8) 0.042(5) 0.090(8) 0.021(5) 0.061(7) 0.016(5)
C134 0.180(16) 0.056(8) 0.150(14) 0.031(8) 0.132(13) 0.008(9)
C141 0.045(5) 0.039(5) 0.048(5) 0.008(4) 0.027(4) 0.002(4)
C142 0.072(7) 0.041(5) 0.059(5) 0.001(4) 0.040(5) 0.002(5)
C143 0.069(7) 0.048(6) 0.057(6) 0.001(5) 0.026(5) 0.002(5)
C144 0.142(14) 0.102(11) 0.068(8) -0.024(8) 0.057(9) -0.046(10)
P2 0.090(2) 0.0564(19) 0.065(2) 0.0048(14) 0.0466(18) 0.0161(16)
C211 0.078(9) 0.129(9) 0.071(8) 0.004(7) 0.040(7) -0.015(7)
C212 0.113(10) 0.091(8) 0.074(8) 0.002(6) 0.065(8) -0.001(7)
C213 0.127(12) 0.098(9) 0.078(9) 0.007(6) 0.073(9) 0.000(8)
C214 0.22(2) 0.103(10) 0.158(17) -0.013(10) 0.149(17) -0.035(12)
C221 0.136(12) 0.124(13) 0.072(8) 0.001(7) 0.045(8) -0.028(10)
C222 0.177(14) 0.057(8) 0.037(6) 0.003(5) 0.021(7) -0.029(8)
C223 0.180(17) 0.082(11) 0.100(11) 0.011(8) 0.053(10) 0.025(10)
C224 0.24(2) 0.115(16) 0.123(15) -0.035(11) 0.066(15) 0.006(15)
C231 0.067(8) 0.143(15) 0.31(3) -0.083(17) 0.035(11) 0.003(8)
C232 0.096(9) 0.148(15) 0.27(2) -0.100(15) 0.029(13) 0.022(10)
C233 0.078(9) 0.210(19) 0.210(19) -0.088(14) 0.077(10) 0.009(10)
C234 0.120(13) 0.31(3) 0.113(15) -0.056(15) 0.074(11) -0.030(16)
C241 0.099(10) 0.136(10) 0.27(2) -0.111(14) 0.074(13) -0.011(11)
C242 0.122(13) 0.147(11) 0.28(2) -0.141(14) 0.094(15) -0.055(11)
C243 0.143(17) 0.198(17) 0.34(3) -0.11(2) 0.081(19) -0.079(15)
C244 0.27(3) 0.168(17) 0.24(3) -0.07(2) 0.13(2) -0.12(2)

loop_
_atom_type_symbol
_atom_type_description
_atom_type_scat_dispersion_real
_atom_type_scat_dispersion_imag
_atom_type_scat_source
C C 0.0033 0.0016 'International Tables Vol C Tables 4.2.6.8 and 6.1.1.4'
H H 0.0000 0.0000 'International Tables Vol C Tables 4.2.6.8 and 6.1.1.4'
Br Br -0.2901 2.4595 'International Tables Vol C Tables 4.2.6.8 and 6.1.1.4'
P P 0.1023 0.0942 'International Tables Vol C Tables 4.2.6.8 and 6.1.1.4'
Pt Pt -1.7033 8.3905 'International Tables Vol C Tables 4.2.6.8 and 6.1.1.4'

loop_
_geom_angle_atom_site_label_1
_geom_angle_atom_site_label_2
_geom_angle_atom_site_label_3
_geom_angle
Br1 Pt1 Br2 179.25(5)
Br1 Pt1 Br3 90.69(4)
Br2 Pt1 Br3 89.39(4)
Br1 Pt1 Br4 88.74(4)
Br2 Pt1 Br4 91.17(4)
Br3 Pt1 Br4 178.78(4)
C141 P1 C111 109.8(4)
C141 P1 C121 105.1(5)
C111 P1 C121 110.5(4)
C141 P1 C131 112.4(5)
C111 P1 C131 109.1(4)
C121 P1 C131 109.8(5)
C112 C111 P1 114.2(6)
C113 C112 C111 111.8(8)
C112 C113 C114 112.0(9)
C122 C121 P1 117.0(7)
C121 C122 C123 113.0(10)
C124 C123 C122 112.1(11)
C132 C131 P1 115.6(7)
C133 C132 C131 114.0(8)
C132 C133 C134 114.1(10)
C142 C141 P1 116.8(7)
C141 C142 C143 111.1(9)
C144 C143 C142 113.5(11)
C231 P2 C221 137.3(11)
C231 P2 C211 108.6(10)
C221 P2 C211 102.9(8)
C231 P2 C241 105.0(9)
C221 P2 C241 102.9(8)
C211 P2 C241 90.2(9)
C212 C211 P2 118.7(9)
C211 C212 C213 116.7(12)
C214 C213 C212 113.8(14)
C222 C221 P2 109.1(11)
C221 C222 C223 119.1(14)
C224 C223 C222 120.5(18)
C232 C231 P2 131.0(19)
C231 C232 C233 135(2)
C234 C233 C232 118.0(17)
C242 C241 P2 119.4(15)
C241 C242 C243 120(2)
C244 C243 C242 119(2)

loop_
_geom_bond_atom_site_label_1
_geom_bond_atom_site_label_2
_geom_bond_distance
Pt1 Br1 2.4196(11)
Pt1 Br2 2.4209(11)
Pt1 Br3 2.4251(10)
Pt1 Br4 2.4285(11)
P1 C141 1.780(9)
P1 C111 1.788(9)
P1 C121 1.792(9)
P1 C131 1.799(9)
C111 C112 1.513(13)
C112 C113 1.510(12)
C113 C114 1.524(15)
C121 C122 1.491(14)
C122 C123 1.541(15)
C123 C124 1.483(19)
C131 C132 1.511(13)
C132 C133 1.496(13)
C133 C134 1.507(15)
C141 C142 1.513(13)
C142 C143 1.521(14)
C143 C144 1.480(16)
P2 C231 1.714(14)
P2 C221 1.766(13)
P2 C211 1.793(12)
P2 C241 1.852(14)
C211 C212 1.454(13)
C212 C213 1.496(13)
C213 C214 1.474(14)
C221 C222 1.447(14)
C222 C223 1.480(15)
C223 C224 1.386(15)
C231 C232 1.322(16)
C232 C233 1.457(15)
C233 C234 1.399(16)
C241 C242 1.369(17)
C242 C243 1.440(16)
C243 C244 1.410(17)
